data_2016849
loop_
_publ_author_name
'Tyl, Aleksandra'
'Nowak, Maria'
'Kusz, Joachim'

_publ_section_title
;
 Two polymorphs of anhydrous 4-pyridone at 100K
;
_journal_coeditor_code AV3155
_journal_issue 12
_journal_name_full 'Acta Crystallographica Section C'
_journal_page_first o661
_journal_page_last o664
_journal_paper_doi 10.1107/S0108270108033660
_journal_volume 64
_journal_year 2008
_chemical_formula_iupac 'C5 H5 N O'
_chemical_formula_moiety 'C5 H5 N O'
_chemical_formula_sum 'C5 H5 N O'
_chemical_formula_weight 95.10
_chemical_melting_point 423
_chemical_name_systematic
;
4-pyridone
;
_space_group_IT_number 15
_symmetry_cell_setting monoclinic
_symmetry_space_group_name_Hall '-C 2yc'
_symmetry_space_group_name_H-M 'C 1 2/c 1'
_atom_sites_solution_hydrogens geom
_atom_sites_solution_primary direct
_atom_sites_solution_secondary difmap
_audit_creation_method SHELXL-97
_cell_angle_alpha 90.00
_cell_angle_beta 112.90(2)
_cell_angle_gamma 90.00
_cell_formula_units_Z 16
_cell_length_a 15.137(6)
_cell_length_b 11.966(2)
_cell_length_c 11.168(2)
_cell_measurement_reflns_used 7267
_cell_measurement_temperature 100(2)
_cell_measurement_theta_max 34.3803
_cell_measurement_theta_min 2.8119
_cell_volume 1863.4(9)
_computing_cell_refinement
;
CrysAlis RED (Oxford Diffraction, 2006)
;
_computing_data_collection
;
CrysAlis CCD (Oxford Diffraction, 2006)
;
_computing_data_reduction
;
CrysAlis RED (Oxford Diffraction, 2006)
;
_computing_molecular_graphics
;
PLATON (Spek, 2003) and MERCURY (Macrae <i>et al.</i>,  2006)
;
_computing_publication_material 'publCIF (Westrip, 2008)'
_computing_structure_refinement 'SHELXL97 (Sheldrick, 2008)'
_computing_structure_solution 'SHELXS97 (Sheldrick, 2008)'
_diffrn_ambient_temperature 100(2)
_diffrn_measured_fraction_theta_full 0.984
_diffrn_measured_fraction_theta_max 0.984
_diffrn_measurement_device_type 'Oxford Diffraction KM-4 diffractometer with Sapphire3 CCD detector'
_diffrn_measurement_method omega-scan
_diffrn_radiation_monochromator graphite
_diffrn_radiation_source 'fine-focus sealed tube'
_diffrn_radiation_type MoK\a
_diffrn_radiation_wavelength 0.71073
_diffrn_reflns_av_R_equivalents 0.0163
_diffrn_reflns_av_sigmaI/netI 0.0125
_diffrn_reflns_limit_h_max 18
_diffrn_reflns_limit_h_min -17
_diffrn_reflns_limit_k_max 7
_diffrn_reflns_limit_k_min -14
_diffrn_reflns_limit_l_max 13
_diffrn_reflns_limit_l_min -13
_diffrn_reflns_number 5978
_diffrn_reflns_theta_full 25.00
_diffrn_reflns_theta_max 25.06
_diffrn_reflns_theta_min 2.92
_diffrn_standards_number 16.0328
_exptl_absorpt_coefficient_mu 0.097
_exptl_absorpt_correction_type none
_exptl_crystal_colour colourless
_exptl_crystal_density_diffrn 1.356
_exptl_crystal_density_method 'not measured'
_exptl_crystal_description polyhedron
_exptl_crystal_F_000 800
_exptl_crystal_size_max 0.4
_exptl_crystal_size_mid 0.274
_exptl_crystal_size_min 0.264
_refine_diff_density_max 0.719
_refine_diff_density_min -0.256
_refine_ls_extinction_method none
_refine_ls_goodness_of_fit_ref 1.001
_refine_ls_hydrogen_treatment mixed
_refine_ls_matrix_type full
_refine_ls_number_parameters 137
_refine_ls_number_reflns 1633
_refine_ls_number_restraints 0
_refine_ls_restrained_S_all 1.001
_refine_ls_R_factor_all 0.0687
_refine_ls_R_factor_gt 0.0654
_refine_ls_shift/su_max 0.001
_refine_ls_shift/su_mean 0.000
_refine_ls_structure_factor_coef Fsqd
_refine_ls_weighting_details 'calc w=1/[\s^2^(Fo^2^)+(0.1512P)^2^+0.7892P] where P=(Fo^2^+2Fc^2^)/3'
_refine_ls_weighting_scheme calc
_refine_ls_wR_factor_gt 0.1722
_refine_ls_wR_factor_ref 0.1764
_reflns_number_gt 1452
_reflns_number_total 1633
_reflns_threshold_expression >2sigma(I)
_cod_data_source_file av3155.cif
_cod_data_source_block IM
_cod_original_sg_symbol_H-M 'C 2/c'
_cod_database_code 2016849
_cod_database_fobs_code 2016849

loop_
_symmetry_equiv_pos_as_xyz
'x, y, z'
'-x, y, -z+1/2'
'x+1/2, y+1/2, z'
'-x+1/2, y+1/2, -z+1/2'
'-x, -y, -z'
'x, -y, z-1/2'
'-x+1/2, -y+1/2, -z'
'x+1/2, -y+1/2, z-1/2'

loop_
_atom_site_type_symbol
_atom_site_label
_atom_site_fract_x
_atom_site_fract_y
_atom_site_fract_z
_atom_site_U_iso_or_equiv
_atom_site_adp_type
_atom_site_calc_flag
_atom_site_refinement_flags
_atom_site_occupancy
O O1 0.40132(9) -0.11095(9) 0.06803(11) 0.0211(4) Uani d . 1
N N1 0.36797(10) 0.19648(12) 0.20224(14) 0.0192(4) Uani d . 1
C C1 0.40723(12) 0.18618(13) 0.11241(16) 0.0197(5) Uani d . 1
H H1 0.4281 0.2515 0.0826 0.024 Uiso calc R 1
C C2 0.41757(12) 0.08562(14) 0.06392(16) 0.0193(4) Uani d . 1
H H2 0.4441 0.0817 -0.0003 0.023 Uiso calc R 1
C C3 0.38889(12) -0.01500(13) 0.10852(16) 0.0165(4) Uani d . 1
C C4 0.34675(12) 0.00021(13) 0.20234(16) 0.0159(4) Uani d . 1
H H4 0.3242 -0.0628 0.2338 0.019 Uiso calc R 1
C C5 0.33884(11) 0.10428(14) 0.24675(16) 0.0187(4) Uani d . 1
H H5 0.3122 0.1123 0.3105 0.022 Uiso calc R 1
H H1N 0.3700(15) 0.2660(18) 0.240(2) 0.022 Uiso d . 1
O O2 0.38881(10) 0.38868(9) 0.32945(12) 0.0255(4) Uani d . 1
N N2 0.37176(10) 0.69672(12) 0.16555(14) 0.0187(4) Uani d . 1
C C6 0.33962(12) 0.60572(13) 0.08866(16) 0.0186(4) Uani d . 1
H H6 0.3135(14) 0.6223(16) -0.0069(19) 0.022 Uiso d . 1
C C7 0.34294(12) 0.50180(13) 0.13995(16) 0.0158(4) Uani d . 1
H H7 0.3186 0.4398 0.0836 0.019 Uiso calc R 1
C C8 0.38264(12) 0.48475(13) 0.27772(17) 0.0174(4) Uani d . 1
C C9 0.41531(12) 0.58457(13) 0.35407(16) 0.0183(4) Uani d . 1
H H9 0.4412 0.5798 0.4462 0.022 Uiso calc R 1
C C10 0.40964(12) 0.68468(13) 0.29640(16) 0.0194(5) Uani d . 1
H H10 0.4330 0.7489 0.3493 0.023 Uiso calc R 1
H H2N 0.377(2) 0.768(2) 0.130(3) 0.048(7) Uiso d . 1

loop_
_atom_site_aniso_label
_atom_site_aniso_U_11
_atom_site_aniso_U_22
_atom_site_aniso_U_33
_atom_site_aniso_U_12
_atom_site_aniso_U_13
_atom_site_aniso_U_23
O1 0.0309(8) 0.0131(7) 0.0214(7) 0.0014(5) 0.0124(6) -0.0005(4)
N1 0.0225(8) 0.0142(8) 0.0209(9) 0.0012(5) 0.0083(6) -0.0010(5)
C1 0.0242(9) 0.0140(9) 0.0212(10) 0.0002(6) 0.0091(7) 0.0038(6)
C2 0.0255(9) 0.0178(9) 0.0164(9) -0.0019(7) 0.0101(7) 0.0006(6)
C3 0.0152(8) 0.0162(8) 0.0145(9) -0.0010(6) 0.0018(7) -0.0007(6)
C4 0.0152(9) 0.0145(9) 0.0168(9) -0.0025(6) 0.0048(7) 0.0016(6)
C5 0.0177(9) 0.0217(9) 0.0174(9) 0.0001(6) 0.0076(7) 0.0009(6)
O2 0.0429(8) 0.0130(7) 0.0232(8) 0.0034(5) 0.0158(6) 0.0027(5)
N2 0.0216(8) 0.0144(8) 0.0208(8) 0.0001(5) 0.0091(6) 0.0017(5)
C6 0.0184(9) 0.0213(9) 0.0160(9) 0.0025(6) 0.0065(7) -0.0008(6)
C7 0.0156(9) 0.0128(8) 0.0183(9) -0.0013(6) 0.0059(7) -0.0039(6)
C8 0.0187(9) 0.0161(9) 0.0198(10) 0.0034(6) 0.0099(7) 0.0009(6)
C9 0.0209(9) 0.0185(9) 0.0141(8) -0.0006(6) 0.0051(7) -0.0021(6)
C10 0.0215(9) 0.0161(9) 0.0206(9) 0.0004(6) 0.0082(7) -0.0028(6)

loop_
_atom_type_symbol
_atom_type_description
_atom_type_scat_dispersion_real
_atom_type_scat_dispersion_imag
_atom_type_scat_source
C C 0.0033 0.0016 'International Tables Vol C Tables 4.2.6.8 and 6.1.1.4'
H H 0.0000 0.0000 'International Tables Vol C Tables 4.2.6.8 and 6.1.1.4'
N N 0.0061 0.0033 'International Tables Vol C Tables 4.2.6.8 and 6.1.1.4'
O O 0.0106 0.0060 'International Tables Vol C Tables 4.2.6.8 and 6.1.1.4'

loop_
_geom_angle_atom_site_label_1
_geom_angle_atom_site_label_2
_geom_angle_atom_site_label_3
_geom_angle
_geom_angle_publ_flag
C5 N1 C1 119.81(14) y
C5 N1 H1N 121.3(13) ?
C1 N1 H1N 118.3(13) ?
C2 C1 N1 121.95(15) ?
C2 C1 H1 119.0 ?
N1 C1 H1 119.0 ?
C1 C2 C3 120.66(15) ?
C1 C2 H2 119.7 ?
C3 C2 H2 119.7 ?
O1 C3 C2 121.79(15) ?
O1 C3 C4 122.85(14) ?
C2 C3 C4 115.35(14) ?
C5 C4 C3 120.58(14) ?
C5 C4 H4 119.7 ?
C3 C4 H4 119.7 ?
N1 C5 C4 121.62(15) ?
N1 C5 H5 119.2 ?
C4 C5 H5 119.2 ?
C10 N2 C6 119.71(14) y
C10 N2 H2N 118.0(16) ?
C6 N2 H2N 121.6(16) ?
N2 C6 C7 121.47(15) ?
N2 C6 H6 114.3(11) ?
C7 C6 H6 124.2(11) ?
C6 C7 C8 120.89(14) ?
C6 C7 H7 119.6 ?
C8 C7 H7 119.6 ?
O2 C8 C7 122.82(15) ?
O2 C8 C9 122.21(15) ?
C7 C8 C9 114.97(14) ?
C10 C9 C8 120.78(15) ?
C10 C9 H9 119.6 ?
C8 C9 H9 119.6 ?
C9 C10 N2 122.15(15) ?
C9 C10 H10 118.9 ?
N2 C10 H10 118.9 ?

loop_
_geom_bond_atom_site_label_1
_geom_bond_atom_site_label_2
_geom_bond_distance
_geom_bond_publ_flag
O1 C3 1.2745(19) y
N1 C5 1.353(2) y
N1 C1 1.356(2) y
N1 H1N 0.93(2) ?
C1 C2 1.353(2) y
C1 H1 0.9500 ?
C2 C3 1.433(2) ?
C2 H2 0.9500 ?
C3 C4 1.435(2) ?
C4 C5 1.363(2) y
C4 H4 0.9500 ?
C5 H5 0.9500 ?
O2 C8 1.2736(19) y
N2 C10 1.354(2) y
N2 C6 1.354(2) y
N2 H2N 0.96(3) ?
C6 C7 1.362(2) y
C6 H6 1.003(19) ?
C7 C8 1.432(2) ?
C7 H7 0.9500 ?
C8 C9 1.439(2) ?
C9 C10 1.347(2) y
C9 H9 0.9500 ?
C10 H10 0.9500 ?

loop_
_geom_hbond_atom_site_label_D
_geom_hbond_atom_site_label_H
_geom_hbond_atom_site_label_A
_geom_hbond_site_symmetry_A
_geom_hbond_distance_DH
_geom_hbond_distance_HA
_geom_hbond_distance_DA
_geom_hbond_angle_DHA
N1 H1N O2 . 0.93(2) 1.73(2) 2.6567(19) 172(2)
N2 H2N O1 1_565 0.96(3) 1.71(3) 2.6575(18) 172(3)
C6 H6 O2 6_565 1.003(19) 2.506(19) 3.258(2) 131.6(14)

loop_
_geom_torsion_atom_site_label_1
_geom_torsion_atom_site_label_2
_geom_torsion_atom_site_label_3
_geom_torsion_atom_site_label_4
_geom_torsion
_geom_torsion_publ_flag
C5 N1 C1 C2 0.7(3) ?
N1 C1 C2 C3 -1.4(3) ?
C1 C2 C3 O1 -177.24(16) ?
C1 C2 C3 C4 2.0(2) ?
O1 C3 C4 C5 177.12(16) ?
C2 C3 C4 C5 -2.1(2) ?
C1 N1 C5 C4 -0.8(3) ?
C3 C4 C5 N1 1.6(3) ?
C10 N2 C6 C7 1.1(2) ?
N2 C6 C7 C8 -1.3(2) ?
C6 C7 C8 O2 -178.57(16) ?
C6 C7 C8 C9 1.4(2) ?
O2 C8 C9 C10 178.60(16) ?
C7 C8 C9 C10 -1.4(2) ?
C8 C9 C10 N2 1.3(3) ?
C6 N2 C10 C9 -1.1(3) ?
C4 C5 N1 H1N -171.8(15) y
C2 C1 N1 H1N 172.0(15) y
C9 C10 N2 H2N -172.3(19) y
C7 C6 N2 H2N 172(2) y

loop_
_cod_related_entry_id
_cod_related_entry_database
_cod_related_entry_code
1 ChemSpider 11787
